data_4516971
loop_
_publ_author_name
'Singh, Munendra Pal'
'Baruah, Jubaraj B.'

_publ_section_title
;
 Combinations of Tautomeric Forms and Neutral-Cationic Forms in the
 Cocrystals of Sulfamethazine with Carboxylic Acids.
;
_journal_issue 7
_journal_name_full 'ACS omega'
_journal_page_first 11609
_journal_page_last 11620
_journal_paper_doi 10.1021/acsomega.9b01437
_journal_volume 4
_journal_year 2019
_chemical_formula_sum 'C50 H52 N8 O10 S2'
_chemical_formula_weight 989.11
_space_group_crystal_system monoclinic
_space_group_IT_number 14
_space_group_name_Hall '-P 2ybc'
_space_group_name_H-M_alt 'P 1 21/c 1'
_atom_sites_solution_hydrogens mixed
_audit_creation_method SHELXL-2014/7
_cell_angle_alpha 90
_cell_angle_beta 90.225(3)
_cell_angle_gamma 90
_cell_formula_units_Z 4
_cell_length_a 19.5803(8)
_cell_length_b 14.3390(7)
_cell_length_c 18.2135(7)
_cell_measurement_reflns_used 4754
_cell_measurement_temperature 296(2)
_cell_measurement_theta_max 26.8970
_cell_measurement_theta_min 3.5340
_cell_volume 5113.6(4)
_computing_structure_refinement 'SHELXL-2014/7 (Sheldrick, 2014)'
_diffrn_ambient_temperature 296(2)
_diffrn_measured_fraction_theta_full 0.998
_diffrn_measured_fraction_theta_max 0.998
_diffrn_measurement_device_type 'SuperNova, Single source at offset, Eos'
_diffrn_radiation_type MoK\a
_diffrn_radiation_wavelength 0.71073
_diffrn_reflns_av_R_equivalents 0.0332
_diffrn_reflns_av_unetI/netI 0.0478
_diffrn_reflns_Laue_measured_fraction_full 0.998
_diffrn_reflns_Laue_measured_fraction_max 0.998
_diffrn_reflns_limit_h_max 23
_diffrn_reflns_limit_h_min -21
_diffrn_reflns_limit_k_max 10
_diffrn_reflns_limit_k_min -17
_diffrn_reflns_limit_l_max 21
_diffrn_reflns_limit_l_min -15
_diffrn_reflns_number 20703
_diffrn_reflns_point_group_measured_fraction_full 0.998
_diffrn_reflns_point_group_measured_fraction_max 0.998
_diffrn_reflns_theta_full 25.049
_diffrn_reflns_theta_max 25.049
_diffrn_reflns_theta_min 3.026
_exptl_absorpt_coefficient_mu 0.168
_exptl_absorpt_correction_T_max 1.00000
_exptl_absorpt_correction_T_min 0.94004
_exptl_absorpt_correction_type multi-scan
_exptl_absorpt_process_details multi-scan
_exptl_crystal_colour yellow
_exptl_crystal_density_diffrn 1.285
_exptl_crystal_description block
_exptl_crystal_F_000 2080
_exptl_crystal_size_max 0.35
_exptl_crystal_size_mid 0.28
_exptl_crystal_size_min 0.21
_refine_diff_density_max 0.876
_refine_diff_density_min -0.827
_refine_diff_density_rms 0.061
_refine_ls_extinction_method none
_refine_ls_goodness_of_fit_ref 1.177
_refine_ls_hydrogen_treatment mixed
_refine_ls_matrix_type full
_refine_ls_number_parameters 645
_refine_ls_number_reflns 9035
_refine_ls_number_restraints 0
_refine_ls_restrained_S_all 1.177
_refine_ls_R_factor_all 0.1102
_refine_ls_R_factor_gt 0.0775
_refine_ls_shift/su_max 0.005
_refine_ls_shift/su_mean 0.000
_refine_ls_structure_factor_coef Fsqd
_refine_ls_weighting_details 'w=1/[\s^2^(Fo^2^)+(0.0110P)^2^+8.5424P] where P=(Fo^2^+2Fc^2^)/3'
_refine_ls_weighting_scheme calc
_refine_ls_wR_factor_gt 0.1482
_refine_ls_wR_factor_ref 0.1633
_reflns_Friedel_coverage 0.000
_reflns_number_gt 6054
_reflns_number_total 9035
_reflns_threshold_expression 'I > 2\s(I)'
_cod_data_source_file ao9b01437_si_002.cif
_cod_data_source_block SM.HSM.HBPA.BPA.2H2O
_cod_original_sg_symbol_H-M 'P 21/c'
_cod_database_code 4516971
_shelx_shelxl_version_number 2014/7
_shelx_space_group_comment
;
The symmetry employed for this shelxl refinement is uniquely defined
by the following loop, which should always be used as a source of
symmetry information in preference to the above space-group names.
They are only intended as comments.
;

loop_
_space_group_symop_operation_xyz
'x, y, z'
'-x, y+1/2, -z+1/2'
'-x, -y, -z'
'x, -y-1/2, z-1/2'

loop_
_atom_site_label
_atom_site_type_symbol
_atom_site_fract_x
_atom_site_fract_y
_atom_site_fract_z
_atom_site_U_iso_or_equiv
_atom_site_adp_type
_atom_site_occupancy
_atom_site_site_symmetry_order
_atom_site_calc_flag
_atom_site_refinement_flags_posn
_atom_site_refinement_flags_adp
S1 S 0.45575(6) 0.11336(8) 0.72277(6) 0.0516(3) Uani 1 1 d . .
S2 S 0.15196(6) 0.62610(9) 0.72905(6) 0.0591(3) Uani 1 1 d . .
O2 O 0.52258(15) 0.1179(2) 0.75516(16) 0.0652(9) Uani 1 1 d . .
O7 O 0.60973(15) 0.0879(2) 0.59638(16) 0.0669(9) Uani 1 1 d . .
O5 O 1.01909(15) 0.6170(2) 0.49483(17) 0.0671(9) Uani 1 1 d . .
O1 O 0.40823(17) 0.1871(2) 0.73607(16) 0.0650(9) Uani 1 1 d . .
O4 O 0.08651(15) 0.6272(3) 0.76490(16) 0.0712(10) Uani 1 1 d . .
O8 O 0.58854(16) 0.1194(3) 0.47902(16) 0.0750(10) Uani 1 1 d . .
H8D H 0.5494 0.1248 0.4943 0.113 Uiso 1 1 calc R U
N4 N 0.35996(17) 0.1192(2) 0.59115(18) 0.0480(8) Uani 1 1 d . .
O6 O 0.99873(15) 0.6057(3) 0.61440(17) 0.0771(11) Uani 1 1 d . .
O3 O 0.19955(16) 0.6972(3) 0.74980(19) 0.0819(11) Uani 1 1 d . .
N3 N 0.45603(17) 0.1261(2) 0.51039(17) 0.0487(8) Uani 1 1 d . .
N8 N 0.15727(18) 0.6369(2) 0.52021(18) 0.0527(9) Uani 1 1 d . .
H8 H 0.1140 0.6366 0.5122 0.063 Uiso 1 1 calc R U
N2 N 0.47194(17) 0.1095(3) 0.63431(17) 0.0534(9) Uani 1 1 d . .
H2A H 0.5140 0.1010 0.6225 0.064 Uiso 1 1 calc R U
N7 N 0.24804(17) 0.6324(2) 0.6056(2) 0.0550(9) Uani 1 1 d . .
N6 N 0.13324(16) 0.6324(3) 0.64281(18) 0.0535(9) Uani 1 1 d . .
H6A H 0.0910 0.6349 0.6300 0.064 Uiso 1 1 calc R U
C32 C 0.6869(2) 0.6112(3) 0.4987(2) 0.0442(9) Uani 1 1 d . .
C4 C 0.4191(2) 0.0069(3) 0.7469(2) 0.0437(10) Uani 1 1 d . .
C7 C 0.4264(2) 0.1182(3) 0.5768(2) 0.0459(10) Uani 1 1 d . .
C39 C 0.7036(2) 0.1059(3) 0.5154(2) 0.0477(10) Uani 1 1 d . .
N1 N 0.3389(3) -0.2535(4) 0.7962(3) 0.0853(16) Uani 1 1 d . .
C31 C 0.8772(2) 0.5955(3) 0.4651(2) 0.0510(11) Uani 1 1 d . .
H31 H 0.9066 0.5872 0.4257 0.061 Uiso 1 1 calc R U
C29 C 0.7619(2) 0.6090(3) 0.5113(2) 0.0438(9) Uani 1 1 d . .
C1 C 0.3648(2) -0.1680(3) 0.7793(2) 0.0535(11) Uani 1 1 d . .
C3 C 0.4599(2) -0.0626(3) 0.7761(2) 0.0519(11) Uani 1 1 d . .
H3 H 0.5060 -0.0511 0.7845 0.062 Uiso 1 1 calc R U
C30 C 0.8073(2) 0.5945(3) 0.4535(2) 0.0467(10) Uani 1 1 d . .
H30 H 0.7903 0.5839 0.4065 0.056 Uiso 1 1 calc R U
C19 C 0.1817(2) 0.6338(3) 0.5898(2) 0.0488(10) Uani 1 1 d . .
C6 C 0.3238(2) -0.0973(3) 0.7509(2) 0.0519(11) Uani 1 1 d . .
H6 H 0.2776 -0.1086 0.7426 0.062 Uiso 1 1 calc R U
C38 C 0.6299(2) 0.1035(3) 0.5341(2) 0.0508(11) Uani 1 1 d . .
C5 C 0.3504(2) -0.0110(3) 0.7349(2) 0.0503(11) Uani 1 1 d . .
H5 H 0.3223 0.0354 0.7160 0.060 Uiso 1 1 calc R U
C26 C 0.9038(2) 0.6089(3) 0.5348(2) 0.0517(11) Uani 1 1 d . .
C37 C 0.6603(2) 0.6402(3) 0.4317(2) 0.0467(10) Uani 1 1 d . .
H37 H 0.6899 0.6570 0.3941 0.056 Uiso 1 1 calc R U
C11 C 0.3186(2) 0.1323(3) 0.5326(2) 0.0519(11) Uani 1 1 d . .
C42 C 0.8442(2) 0.1178(3) 0.4851(2) 0.0510(11) Uani 1 1 d . .
C44 C 0.7260(2) 0.1284(3) 0.4455(2) 0.0566(11) Uani 1 1 d . .
H44 H 0.6946 0.1394 0.4081 0.068 Uiso 1 1 calc R U
C33 C 0.6411(2) 0.5862(3) 0.5537(2) 0.0593(12) Uani 1 1 d . .
H33 H 0.6576 0.5665 0.5991 0.071 Uiso 1 1 calc R U
C9 C 0.4138(2) 0.1393(3) 0.4532(2) 0.0548(11) Uani 1 1 d . .
C16 C 0.1878(2) 0.5160(4) 0.7427(2) 0.0562(12) Uani 1 1 d . .
C36 C 0.5905(2) 0.6446(3) 0.4200(2) 0.0566(11) Uani 1 1 d . .
H36 H 0.5737 0.6645 0.3749 0.068 Uiso 1 1 calc R U
C2 C 0.4332(2) -0.1480(3) 0.7930(3) 0.0609(12) Uani 1 1 d . .
H2 H 0.4611 -0.1934 0.8138 0.073 Uiso 1 1 calc R U
C40 C 0.7515(2) 0.0882(4) 0.5692(2) 0.0631(13) Uani 1 1 d . .
H40 H 0.7373 0.0721 0.6162 0.076 Uiso 1 1 calc R U
C43 C 0.7956(2) 0.1344(3) 0.4314(2) 0.0596(12) Uani 1 1 d . .
H43 H 0.8098 0.1501 0.3843 0.071 Uiso 1 1 calc R U
C15 C 0.2584(2) 0.5024(4) 0.7426(2) 0.0628(13) Uani 1 1 d . .
H15 H 0.2879 0.5529 0.7390 0.075 Uiso 1 1 calc R U
C45 C 0.9191(2) 0.1276(3) 0.4701(3) 0.0620(12) Uani 1 1 d . .
C25 C 0.9787(2) 0.6108(3) 0.5471(2) 0.0570(12) Uani 1 1 d . .
C10 C 0.3441(2) 0.1433(3) 0.4630(2) 0.0598(12) Uani 1 1 d . .
H10 H 0.3149 0.1532 0.4234 0.072 Uiso 1 1 calc R U
C21 C 0.2013(3) 0.6404(3) 0.4633(3) 0.0622(12) Uani 1 1 d . .
C28 C 0.7893(2) 0.6233(4) 0.5807(2) 0.0622(13) Uani 1 1 d . .
H28 H 0.7602 0.6337 0.6201 0.075 Uiso 1 1 calc R U
C35 C 0.5456(2) 0.6196(3) 0.4747(3) 0.0644(13) Uani 1 1 d . .
H35 H 0.4988 0.6224 0.4666 0.077 Uiso 1 1 calc R U
C23 C 0.2918(2) 0.6352(3) 0.5496(3) 0.0627(13) Uani 1 1 d . .
C41 C 0.8201(2) 0.0941(4) 0.5540(2) 0.0636(13) Uani 1 1 d . .
H41 H 0.8514 0.0816 0.5913 0.076 Uiso 1 1 calc R U
C27 C 0.8585(2) 0.6226(4) 0.5921(2) 0.0658(14) Uani 1 1 d . .
H27 H 0.8755 0.6315 0.6393 0.079 Uiso 1 1 calc R U
C34 C 0.5712(2) 0.5905(4) 0.5414(3) 0.0693(14) Uani 1 1 d . .
H34 H 0.5412 0.5735 0.5786 0.083 Uiso 1 1 calc R U
C12 C 0.2431(2) 0.1342(4) 0.5477(3) 0.0685(13) Uani 1 1 d . .
H12C H 0.2253 0.0718 0.5459 0.103 Uiso 1 1 calc R U
H12A H 0.2206 0.1718 0.5114 0.103 Uiso 1 1 calc R U
H12B H 0.2353 0.1601 0.5956 0.103 Uiso 1 1 calc R U
C14 C 0.2835(3) 0.4129(5) 0.7480(2) 0.0739(16) Uani 1 1 d . .
H14 H 0.3305 0.4034 0.7477 0.089 Uiso 1 1 calc R U
C22 C 0.2695(3) 0.6409(3) 0.4779(3) 0.0695(14) Uani 1 1 d . .
H22 H 0.3008 0.6450 0.4397 0.083 Uiso 1 1 calc R U
C17 C 0.1445(3) 0.4421(4) 0.7503(3) 0.0741(15) Uani 1 1 d . .
H17 H 0.0977 0.4523 0.7520 0.089 Uiso 1 1 calc R U
C13 C 0.2409(3) 0.3378(5) 0.7539(3) 0.0788(17) Uani 1 1 d . .
N5 N 0.2660(3) 0.2465(4) 0.7558(3) 0.1125(19) Uani 1 1 d . .
H5B H 0.2779 0.2329 0.8004 0.135 Uiso 1 1 d R U
H5A H 0.2341 0.2085 0.7420 0.135 Uiso 1 1 d R U
C20 C 0.1698(3) 0.6448(4) 0.3891(3) 0.0884(18) Uani 1 1 d . .
H20B H 0.1403 0.5921 0.3822 0.133 Uiso 1 1 calc R U
H20A H 0.2051 0.6440 0.3526 0.133 Uiso 1 1 calc R U
H20C H 0.1438 0.7013 0.3846 0.133 Uiso 1 1 calc R U
C18 C 0.1695(3) 0.3528(4) 0.7554(3) 0.0889(18) Uani 1 1 d . .
H18 H 0.1398 0.3026 0.7599 0.107 Uiso 1 1 calc R U
C24 C 0.3658(2) 0.6334(4) 0.5697(3) 0.0881(18) Uani 1 1 d . .
H24C H 0.3739 0.6754 0.6099 0.132 Uiso 1 1 calc R U
H24A H 0.3925 0.6523 0.5282 0.132 Uiso 1 1 calc R U
H24B H 0.3785 0.5713 0.5840 0.132 Uiso 1 1 calc R U
C50 C 0.9434(3) 0.1474(5) 0.4019(3) 0.098(2) Uani 1 1 d . .
H50 H 0.9127 0.1562 0.3635 0.118 Uiso 1 1 calc R U
C46 C 0.9672(3) 0.1190(6) 0.5247(4) 0.114(3) Uani 1 1 d . .
H46 H 0.9530 0.1078 0.5726 0.137 Uiso 1 1 calc R U
O10 O 0.8586(4) 0.5970(7) 0.7838(3) 0.295(6) Uani 1 1 d G .
H10B H 0.8987 0.6172 0.7919 0.442 Uiso 1 1 d G U
H10A H 0.8591 0.5377 0.7834 0.442 Uiso 1 1 d G U
O9 O 0.9776(3) 0.7450(5) 0.8023(5) 0.384(8) Uani 1 1 d G .
H9B H 0.9478 0.7148 0.7780 0.576 Uiso 1 1 d G U
H9A H 0.9591 0.7688 0.8401 0.576 Uiso 1 1 d G U
C47 C 1.0365(3) 0.1266(6) 0.5101(5) 0.134(3) Uani 1 1 d . .
H47 H 1.0678 0.1200 0.5483 0.160 Uiso 1 1 calc R U
C48 C 1.0591(3) 0.1432(5) 0.4421(5) 0.110(2) Uani 1 1 d . .
H48 H 1.1057 0.1465 0.4325 0.132 Uiso 1 1 calc R U
C49 C 1.0134(3) 0.1549(5) 0.3884(4) 0.111(2) Uani 1 1 d . .
H49 H 1.0284 0.1682 0.3411 0.134 Uiso 1 1 calc R U
C8 C 0.4464(3) 0.1492(4) 0.3791(2) 0.0786(16) Uani 1 1 d . .
H8A H 0.4895 0.1805 0.3842 0.118 Uiso 1 1 calc R U
H8C H 0.4171 0.1849 0.3475 0.118 Uiso 1 1 calc R U
H8B H 0.4536 0.0885 0.3582 0.118 Uiso 1 1 calc R U
H1A H 0.301(3) -0.265(4) 0.780(3) 0.083(19) Uiso 1 1 d . .
H1B H 0.361(3) -0.296(4) 0.814(3) 0.12(3) Uiso 1 1 d . .

loop_
_atom_site_aniso_label
_atom_site_aniso_U_11
_atom_site_aniso_U_22
_atom_site_aniso_U_33
_atom_site_aniso_U_23
_atom_site_aniso_U_13
_atom_site_aniso_U_12
S1 0.0563(7) 0.0547(7) 0.0437(6) 0.0020(5) -0.0062(5) -0.0074(6)
S2 0.0417(6) 0.0818(9) 0.0538(6) -0.0163(6) -0.0034(5) 0.0081(6)
O2 0.064(2) 0.076(2) 0.0557(18) 0.0085(17) -0.0192(15) -0.0220(18)
O7 0.0549(19) 0.099(3) 0.0466(17) 0.0086(18) 0.0058(14) -0.0056(18)
O5 0.0488(18) 0.096(3) 0.0569(19) -0.0047(18) 0.0014(15) -0.0052(18)
O1 0.076(2) 0.0558(19) 0.063(2) -0.0067(16) -0.0020(16) 0.0042(17)
O4 0.0513(19) 0.105(3) 0.0569(18) -0.0080(19) 0.0063(14) 0.0170(19)
O8 0.057(2) 0.119(3) 0.0489(18) 0.013(2) -0.0001(15) -0.002(2)
N4 0.047(2) 0.047(2) 0.050(2) 0.0062(17) -0.0052(16) -0.0002(17)
O6 0.0463(18) 0.124(3) 0.061(2) 0.006(2) -0.0120(15) -0.011(2)
O3 0.058(2) 0.093(3) 0.094(3) -0.046(2) -0.0113(18) -0.0007(19)
N3 0.056(2) 0.051(2) 0.0398(18) 0.0055(17) -0.0027(16) -0.0018(18)
N8 0.051(2) 0.054(2) 0.053(2) 0.0044(18) 0.0011(17) -0.0010(18)
N2 0.045(2) 0.072(3) 0.0435(19) 0.0111(18) -0.0012(15) -0.0002(19)
N7 0.039(2) 0.053(2) 0.074(2) 0.002(2) 0.0052(17) -0.0015(17)
N6 0.0309(18) 0.076(3) 0.054(2) -0.0006(19) -0.0059(15) 0.0012(18)
C32 0.041(2) 0.045(2) 0.046(2) -0.0019(19) -0.0004(17) -0.0022(19)
C4 0.044(2) 0.051(2) 0.036(2) -0.0012(19) -0.0021(17) -0.003(2)
C7 0.051(3) 0.038(2) 0.048(2) 0.0054(19) -0.0034(19) -0.001(2)
C39 0.053(3) 0.047(2) 0.044(2) -0.005(2) 0.0062(19) -0.006(2)
N1 0.065(3) 0.061(3) 0.129(5) 0.025(3) -0.029(3) -0.014(3)
C31 0.044(2) 0.063(3) 0.047(2) -0.006(2) 0.0036(18) -0.003(2)
C29 0.042(2) 0.049(2) 0.040(2) 0.0014(19) -0.0019(17) -0.0021(19)
C1 0.052(3) 0.055(3) 0.054(3) 0.006(2) -0.004(2) -0.004(2)
C3 0.040(2) 0.059(3) 0.056(3) 0.001(2) -0.0106(19) -0.002(2)
C30 0.045(2) 0.056(3) 0.039(2) -0.004(2) -0.0050(17) -0.002(2)
C19 0.045(2) 0.043(2) 0.058(3) 0.002(2) 0.006(2) -0.001(2)
C6 0.036(2) 0.070(3) 0.050(2) 0.010(2) -0.0021(18) -0.001(2)
C38 0.058(3) 0.051(3) 0.043(2) -0.003(2) 0.000(2) -0.006(2)
C5 0.044(2) 0.060(3) 0.047(2) 0.010(2) 0.0009(18) 0.007(2)
C26 0.042(2) 0.066(3) 0.047(2) -0.002(2) -0.0061(18) -0.006(2)
C37 0.043(2) 0.052(3) 0.045(2) -0.001(2) 0.0006(18) -0.003(2)
C11 0.052(3) 0.042(2) 0.061(3) -0.003(2) -0.009(2) 0.002(2)
C42 0.052(3) 0.049(3) 0.053(3) -0.004(2) 0.006(2) -0.002(2)
C44 0.061(3) 0.064(3) 0.045(2) -0.003(2) -0.001(2) -0.003(2)
C33 0.049(3) 0.074(3) 0.054(3) 0.010(2) 0.000(2) -0.001(2)
C9 0.064(3) 0.054(3) 0.046(2) 0.001(2) -0.005(2) -0.002(2)
C16 0.048(3) 0.083(3) 0.038(2) -0.002(2) -0.0008(19) 0.010(3)
C36 0.050(3) 0.064(3) 0.056(3) 0.000(2) -0.007(2) 0.001(2)
C2 0.050(3) 0.054(3) 0.079(3) 0.007(3) -0.019(2) 0.003(2)
C40 0.060(3) 0.087(4) 0.042(2) 0.006(2) 0.002(2) -0.006(3)
C43 0.065(3) 0.067(3) 0.048(2) -0.001(2) 0.012(2) -0.005(3)
C15 0.049(3) 0.094(4) 0.045(2) -0.009(3) -0.012(2) 0.013(3)
C45 0.057(3) 0.059(3) 0.070(3) -0.001(3) 0.013(2) 0.002(2)
C25 0.049(3) 0.067(3) 0.055(3) -0.005(2) -0.011(2) -0.005(2)
C10 0.068(3) 0.063(3) 0.048(3) 0.001(2) -0.015(2) 0.003(3)
C21 0.078(4) 0.051(3) 0.059(3) 0.007(2) 0.011(2) -0.002(3)
C28 0.049(3) 0.095(4) 0.043(2) -0.007(3) 0.0013(19) -0.001(3)
C35 0.038(2) 0.078(4) 0.077(3) 0.001(3) -0.001(2) 0.000(2)
C23 0.048(3) 0.046(3) 0.094(4) 0.004(3) 0.016(3) -0.001(2)
C41 0.054(3) 0.087(4) 0.050(3) 0.002(3) -0.003(2) 0.001(3)
C27 0.053(3) 0.102(4) 0.042(2) -0.005(3) -0.009(2) -0.008(3)
C34 0.053(3) 0.082(4) 0.073(3) 0.010(3) 0.016(2) -0.006(3)
C12 0.055(3) 0.074(3) 0.077(3) 0.001(3) -0.009(2) 0.000(3)
C14 0.061(3) 0.118(5) 0.042(3) 0.002(3) -0.002(2) 0.023(4)
C22 0.065(3) 0.065(3) 0.079(4) 0.008(3) 0.028(3) -0.001(3)
C17 0.056(3) 0.093(4) 0.074(3) 0.016(3) 0.017(3) 0.016(3)
C13 0.085(4) 0.099(5) 0.053(3) 0.021(3) 0.021(3) 0.041(4)
N5 0.128(5) 0.112(4) 0.097(4) 0.039(3) 0.029(3) 0.037(4)
C20 0.110(5) 0.096(4) 0.060(3) 0.009(3) 0.013(3) 0.000(4)
C18 0.075(4) 0.092(4) 0.100(4) 0.034(4) 0.035(3) 0.008(3)
C24 0.045(3) 0.090(4) 0.129(5) -0.001(4) 0.018(3) -0.002(3)
C50 0.063(4) 0.148(6) 0.084(4) 0.019(4) 0.014(3) 0.015(4)
C46 0.063(4) 0.186(8) 0.094(5) 0.025(5) -0.001(3) -0.023(5)
O10 0.264(9) 0.542(17) 0.078(4) -0.018(7) 0.042(5) -0.058(10)
O9 0.193(7) 0.566(18) 0.394(12) 0.287(13) 0.165(8) 0.271(10)
C47 0.063(4) 0.205(9) 0.133(6) 0.035(6) -0.005(4) -0.016(5)
C48 0.056(4) 0.122(6) 0.152(7) 0.015(5) 0.017(4) 0.005(4)
C49 0.067(4) 0.156(7) 0.112(5) 0.016(5) 0.037(4) 0.002(5)
C8 0.084(4) 0.109(4) 0.043(3) 0.007(3) 0.001(2) -0.001(3)

loop_
_atom_type_symbol
_atom_type_description
_atom_type_scat_dispersion_real
_atom_type_scat_dispersion_imag
_atom_type_scat_source
C C 0.0033 0.0016 'International Tables Vol C Tables 4.2.6.8 and 6.1.1.4'
H H 0.0000 0.0000 'International Tables Vol C Tables 4.2.6.8 and 6.1.1.4'
N N 0.0061 0.0033 'International Tables Vol C Tables 4.2.6.8 and 6.1.1.4'
O O 0.0106 0.0060 'International Tables Vol C Tables 4.2.6.8 and 6.1.1.4'
S S 0.1246 0.1234 'International Tables Vol C Tables 4.2.6.8 and 6.1.1.4'

loop_
_geom_angle_atom_site_label_1
_geom_angle_atom_site_label_2
_geom_angle_atom_site_label_3
_geom_angle
O1 S1 O2 119.3(2)
O1 S1 N2 108.61(19)
O2 S1 N2 103.03(18)
O1 S1 C4 109.63(19)
O2 S1 C4 108.19(19)
N2 S1 C4 107.36(19)
O3 S2 O4 116.9(2)
O3 S2 N6 111.2(2)
O4 S2 N6 103.97(18)
O3 S2 C16 110.2(2)
O4 S2 C16 107.6(2)
N6 S2 C16 106.21(19)
C38 O8 H8D 109.5
C7 N4 C11 115.6(4)
C9 N3 C7 116.3(4)
C21 N8 C19 119.7(4)
C21 N8 H8 120.2
C19 N8 H8 120.2
C7 N2 S1 128.0(3)
C7 N2 H2A 116.0
S1 N2 H2A 116.0
C19 N7 C23 117.6(4)
C19 N6 S2 122.5(3)
C19 N6 H6A 118.8
S2 N6 H6A 118.8
C37 C32 C33 118.0(4)
C37 C32 C29 120.6(4)
C33 C32 C29 121.4(4)
C3 C4 C5 119.1(4)
C3 C4 S1 119.3(3)
C5 C4 S1 121.5(3)
N4 C7 N3 126.9(4)
N4 C7 N2 118.8(4)
N3 C7 N2 114.2(4)
C40 C39 C44 118.5(4)
C40 C39 C38 119.6(4)
C44 C39 C38 121.9(4)
C1 N1 H1A 116(4)
C1 N1 H1B 125(5)
H1A N1 H1B 118(6)
C26 C31 C30 120.7(4)
C26 C31 H31 119.7
C30 C31 H31 119.7
C28 C29 C30 117.8(4)
C28 C29 C32 121.0(4)
C30 C29 C32 121.2(3)
N1 C1 C2 120.2(4)
N1 C1 C6 121.7(4)
C2 C1 C6 118.0(4)
C2 C3 C4 120.7(4)
C2 C3 H3 119.7
C4 C3 H3 119.7
C31 C30 C29 120.9(4)
C31 C30 H30 119.5
C29 C30 H30 119.5
N7 C19 N8 123.0(4)
N7 C19 N6 122.1(4)
N8 C19 N6 114.9(4)
C5 C6 C1 121.1(4)
C5 C6 H6 119.5
C1 C6 H6 119.5
O7 C38 O8 122.8(4)
O7 C38 C39 122.4(4)
O8 C38 C39 114.8(4)
C6 C5 C4 120.2(4)
C6 C5 H5 119.9
C4 C5 H5 119.9
C31 C26 C27 118.1(4)
C31 C26 C25 120.7(4)
C27 C26 C25 121.2(4)
C36 C37 C32 121.0(4)
C36 C37 H37 119.5
C32 C37 H37 119.5
N4 C11 C10 121.7(4)
N4 C11 C12 116.4(4)
C10 C11 C12 121.8(4)
C43 C42 C41 116.5(4)
C43 C42 C45 121.8(4)
C41 C42 C45 121.6(4)
C39 C44 C43 119.9(4)
C39 C44 H44 120.0
C43 C44 H44 120.0
C34 C33 C32 120.6(4)
C34 C33 H33 119.7
C32 C33 H33 119.7
N3 C9 C10 120.8(4)
N3 C9 C8 116.6(4)
C10 C9 C8 122.5(4)
C17 C16 C15 120.5(5)
C17 C16 S2 117.9(4)
C15 C16 S2 121.6(4)
C35 C36 C37 120.6(4)
C35 C36 H36 119.7
C37 C36 H36 119.7
C3 C2 C1 120.9(4)
C3 C2 H2 119.6
C1 C2 H2 119.6
C41 C40 C39 120.7(4)
C41 C40 H40 119.7
C39 C40 H40 119.7
C42 C43 C44 122.1(4)
C42 C43 H43 119.0
C44 C43 H43 119.0
C14 C15 C16 118.9(5)
C14 C15 H15 120.6
C16 C15 H15 120.6
C50 C45 C46 116.0(5)
C50 C45 C42 122.1(5)
C46 C45 C42 121.9(5)
O5 C25 O6 122.7(4)
O5 C25 C26 121.1(4)
O6 C25 C26 116.1(4)
C11 C10 C9 118.6(4)
C11 C10 H10 120.7
C9 C10 H10 120.7
N8 C21 C22 118.7(4)
N8 C21 C20 115.9(5)
C22 C21 C20 125.5(5)
C27 C28 C29 121.0(4)
C27 C28 H28 119.5
C29 C28 H28 119.5
C36 C35 C34 119.1(4)
C36 C35 H35 120.4
C34 C35 H35 120.4
N7 C23 C22 121.6(4)
N7 C23 C24 115.9(5)
C22 C23 C24 122.5(5)
C40 C41 C42 122.2(4)
C40 C41 H41 118.9
C42 C41 H41 118.9
C28 C27 C26 121.5(4)
C28 C27 H27 119.3
C26 C27 H27 119.3
C35 C34 C33 120.7(4)
C35 C34 H34 119.6
C33 C34 H34 119.6
C11 C12 H12C 109.5
C11 C12 H12A 109.5
H12C C12 H12A 109.5
C11 C12 H12B 109.5
H12C C12 H12B 109.5
H12A C12 H12B 109.5
C13 C14 C15 121.4(5)
C13 C14 H14 119.3
C15 C14 H14 119.3
C21 C22 C23 119.4(4)
C21 C22 H22 120.3
C23 C22 H22 120.3
C16 C17 C18 120.6(5)
C16 C17 H17 119.7
C18 C17 H17 119.7
C14 C13 N5 121.7(6)
C14 C13 C18 119.0(5)
N5 C13 C18 119.3(6)
C13 N5 H5B 109.1
C13 N5 H5A 109.2
H5B N5 H5A 108.8
C21 C20 H20B 109.5
C21 C20 H20A 109.5
H20B C20 H20A 109.5
C21 C20 H20C 109.5
H20B C20 H20C 109.5
H20A C20 H20C 109.5
C17 C18 C13 119.5(6)
C17 C18 H18 120.3
C13 C18 H18 120.3
C23 C24 H24C 109.5
C23 C24 H24A 109.5
H24C C24 H24A 109.5
C23 C24 H24B 109.5
H24C C24 H24B 109.5
H24A C24 H24B 109.5
C45 C50 C49 121.6(6)
C45 C50 H50 119.2
C49 C50 H50 119.2
C45 C46 C47 121.4(6)
C45 C46 H46 119.3
C47 C46 H46 119.3
H10B O10 H10A 109.5
H9B O9 H9A 109.5
C48 C47 C46 121.3(7)
C48 C47 H47 119.4
C46 C47 H47 119.4
C49 C48 C47 118.6(6)
C49 C48 H48 120.7
C47 C48 H48 120.7
C48 C49 C50 121.0(6)
C48 C49 H49 119.5
C50 C49 H49 119.5
C9 C8 H8A 109.5
C9 C8 H8C 109.5
H8A C8 H8C 109.5
C9 C8 H8B 109.5
H8A C8 H8B 109.5
H8C C8 H8B 109.5

loop_
_geom_bond_atom_site_label_1
_geom_bond_atom_site_label_2
_geom_bond_distance
S1 O1 1.430(3)
S1 O2 1.435(3)
S1 N2 1.644(3)
S1 C4 1.745(4)
S2 O3 1.431(3)
S2 O4 1.441(3)
S2 N6 1.614(3)
S2 C16 1.746(5)
O7 C38 1.223(5)
O5 C25 1.244(5)
O8 C38 1.308(5)
O8 H8D 0.8200
N4 C7 1.329(5)
N4 C11 1.349(5)
O6 C25 1.287(5)
N3 C9 1.341(5)
N3 C7 1.348(5)
N8 C21 1.351(5)
N8 C19 1.353(5)
N8 H8 0.8600
N2 C7 1.379(5)
N2 H2A 0.8600
N7 C19 1.330(5)
N7 C23 1.334(6)
N6 C19 1.357(5)
N6 H6A 0.8600
C32 C37 1.388(5)
C32 C33 1.394(5)
C32 C29 1.487(5)
C4 C3 1.382(5)
C4 C5 1.384(5)
C39 C40 1.377(6)
C39 C44 1.388(5)
C39 C38 1.483(6)
N1 C1 1.362(6)
N1 H1A 0.81(5)
N1 H1B 0.82(6)
C31 C26 1.383(5)
C31 C30 1.384(5)
C31 H31 0.9300
C29 C28 1.386(5)
C29 C30 1.395(5)
C1 C2 1.391(6)
C1 C6 1.392(6)
C3 C2 1.368(6)
C3 H3 0.9300
C30 H30 0.9300
C6 C5 1.374(6)
C6 H6 0.9300
C5 H5 0.9300
C26 C27 1.385(6)
C26 C25 1.483(6)
C37 C36 1.385(5)
C37 H37 0.9300
C11 C10 1.373(6)
C11 C12 1.504(6)
C42 C43 1.384(6)
C42 C41 1.386(6)
C42 C45 1.499(6)
C44 C43 1.389(6)
C44 H44 0.9300
C33 C34 1.388(6)
C33 H33 0.9300
C9 C10 1.379(6)
C9 C8 1.502(6)
C16 C17 1.363(7)
C16 C15 1.395(6)
C36 C35 1.376(6)
C36 H36 0.9300
C2 H2 0.9300
C40 C41 1.375(6)
C40 H40 0.9300
C43 H43 0.9300
C15 C14 1.378(7)
C15 H15 0.9300
C45 C50 1.361(7)
C45 C46 1.373(7)
C10 H10 0.9300
C21 C22 1.360(7)
C21 C20 1.485(6)
C28 C27 1.371(6)
C28 H28 0.9300
C35 C34 1.377(6)
C35 H35 0.9300
C23 C22 1.379(7)
C23 C24 1.493(6)
C41 H41 0.9300
C27 H27 0.9300
C34 H34 0.9300
C12 H12C 0.9600
C12 H12A 0.9600
C12 H12B 0.9600
C14 C13 1.366(8)
C14 H14 0.9300
C22 H22 0.9300
C17 C18 1.374(7)
C17 H17 0.9300
C13 N5 1.399(7)
C13 C18 1.414(7)
N5 H5B 0.8665
N5 H5A 0.8659
C20 H20B 0.9600
C20 H20A 0.9600
C20 H20C 0.9600
C18 H18 0.9300
C24 H24C 0.9600
C24 H24A 0.9600
C24 H24B 0.9600
C50 C49 1.397(7)
C50 H50 0.9300
C46 C47 1.389(8)
C46 H46 0.9300
O10 H10B 0.8501
O10 H10A 0.8497
O9 H9B 0.8500
O9 H9A 0.8504
C47 C48 1.338(9)
C47 H47 0.9300
C48 C49 1.335(9)
C48 H48 0.9300
C49 H49 0.9300
C8 H8A 0.9600
C8 H8C 0.9600
C8 H8B 0.9600
